data_4507126
loop_
_publ_author_name
'Bolla, Geetha'
'Nangia, Ashwini'

_publ_section_title
;
 Clofazimine Mesylate: A High Solubility Stable Salt
;
_journal_issue 12
_journal_name_full 'Crystal Growth &amp; Design'
_journal_page_first 6250
_journal_paper_doi 10.1021/cg301463z
_journal_volume 12
_journal_year 2012
_chemical_formula_sum 'C33 H27 Cl2 N5 O2'
_chemical_formula_weight 596.50
_chemical_name_systematic
; 
 ? 
;
_space_group_IT_number 2
_symmetry_cell_setting triclinic
_symmetry_space_group_name_Hall '-P 1'
_symmetry_space_group_name_H-M 'P -1'
_atom_sites_solution_hydrogens geom
_atom_sites_solution_primary direct
_atom_sites_solution_secondary difmap
_audit_creation_method SHELXL-97
_cell_angle_alpha 72.455(7)
_cell_angle_beta 77.844(7)
_cell_angle_gamma 66.479(8)
_cell_formula_units_Z 2
_cell_length_a 9.8153(9)
_cell_length_b 12.1738(10)
_cell_length_c 15.2122(10)
_cell_measurement_reflns_used 2637
_cell_measurement_temperature 298(2)
_cell_measurement_theta_max 24.6598
_cell_measurement_theta_min 2.7934
_cell_volume 1580.6(2)
_computing_structure_refinement 'SHELXL-97 (Sheldrick, 1997)'
_computing_structure_solution 'SHELXS-97 (Sheldrick, 1990)'
_diffrn_ambient_temperature 298(2)
_diffrn_measured_fraction_theta_full 0.998
_diffrn_measured_fraction_theta_max 0.998
_diffrn_measurement_device_type 'Xcalibur, Eos, Gemini'
_diffrn_measurement_method '\w scans'
_diffrn_radiation_monochromator graphite
_diffrn_radiation_source 'fine-focus sealed tube'
_diffrn_radiation_type MoK\a
_diffrn_radiation_wavelength 0.71073
_diffrn_reflns_av_R_equivalents 0.0330
_diffrn_reflns_av_sigmaI/netI 0.0841
_diffrn_reflns_limit_h_max 11
_diffrn_reflns_limit_h_min -11
_diffrn_reflns_limit_k_max 14
_diffrn_reflns_limit_k_min -14
_diffrn_reflns_limit_l_max 17
_diffrn_reflns_limit_l_min -16
_diffrn_reflns_number 9737
_diffrn_reflns_theta_full 24.71
_diffrn_reflns_theta_max 24.71
_diffrn_reflns_theta_min 2.80
_exptl_absorpt_coefficient_mu 0.242
_exptl_absorpt_correction_T_max 1.000
_exptl_absorpt_correction_T_min 0.78265
_exptl_absorpt_correction_type multi-scan
_exptl_absorpt_process_details SADABS
_exptl_crystal_colour red
_exptl_crystal_density_diffrn 1.253
_exptl_crystal_density_method 'not measured'
_exptl_crystal_description block
_exptl_crystal_F_000 620
_exptl_crystal_size_max 0.25
_exptl_crystal_size_mid 0.22
_exptl_crystal_size_min 0.20
_refine_diff_density_max 0.394
_refine_diff_density_min -0.198
_refine_diff_density_rms 0.041
_refine_ls_extinction_method none
_refine_ls_goodness_of_fit_ref 0.908
_refine_ls_hydrogen_treatment mixed
_refine_ls_matrix_type full
_refine_ls_number_parameters 476
_refine_ls_number_reflns 5381
_refine_ls_number_restraints 0
_refine_ls_restrained_S_all 0.908
_refine_ls_R_factor_all 0.1344
_refine_ls_R_factor_gt 0.0570
_refine_ls_shift/su_max 0.001
_refine_ls_shift/su_mean 0.000
_refine_ls_structure_factor_coef Fsqd
_refine_ls_weighting_details 'calc w=1/[\s^2^(Fo^2^)+(0.0730P)^2^+0.0000P] where P=(Fo^2^+2Fc^2^)/3'
_refine_ls_weighting_scheme calc
_refine_ls_wR_factor_gt 0.1262
_refine_ls_wR_factor_ref 0.1502
_reflns_number_gt 2582
_reflns_number_total 5381
_reflns_threshold_expression >2sigma(I)
_cod_data_source_file cg301463z_si_002.cif
_cod_data_source_block CFZ-INA
_cod_original_cell_volume 1580.7(2)
_cod_original_sg_symbol_H-M P-1
_cod_database_code 4507126

loop_
_symmetry_equiv_pos_as_xyz
'x, y, z'
'-x, -y, -z'

loop_
_atom_site_label
_atom_site_type_symbol
_atom_site_fract_x
_atom_site_fract_y
_atom_site_fract_z
_atom_site_U_iso_or_equiv
_atom_site_adp_type
_atom_site_occupancy
_atom_site_symmetry_multiplicity
_atom_site_calc_flag
_atom_site_refinement_flags
Cl2 Cl 0.72104(13) -0.17404(11) 1.08168(6) 0.0974(4) Uani 1 1 d .
Cl1 Cl 0.82578(14) 0.24545(11) -0.00679(7) 0.1020(5) Uani 1 1 d .
N4 N 0.6423(3) -0.1606(2) 0.55481(16) 0.0423(7) Uani 1 1 d .
N3 N 0.7197(3) -0.0377(2) 0.37592(16) 0.0415(7) Uani 1 1 d .
C7 C 0.7432(3) -0.0083(3) 0.44992(19) 0.0374(8) Uani 1 1 d .
C9 C 0.7155(4) -0.0413(3) 0.6188(2) 0.0429(8) Uani 1 1 d .
N2 N 0.7911(3) 0.0775(3) 0.68624(18) 0.0510(8) Uani 1 1 d .
C8 C 0.6979(3) -0.0742(3) 0.5413(2) 0.0397(8) Uani 1 1 d .
C6 C 0.6636(3) -0.1306(3) 0.3877(2) 0.0413(8) Uani 1 1 d .
C14 C 0.7014(4) 0.0826(4) 0.8455(3) 0.0550(10) Uani 1 1 d .
N1 N 0.8564(3) 0.2083(2) 0.51046(19) 0.0465(7) Uani 1 1 d .
C11 C 0.8109(3) 0.1161(3) 0.5184(2) 0.0401(8) Uani 1 1 d .
C10 C 0.7706(3) 0.0476(3) 0.6113(2) 0.0413(8) Uani 1 1 d .
C13 C 0.7716(4) 0.0137(3) 0.7802(2) 0.0461(8) Uani 1 1 d .
C20 C 0.8733(4) -0.0191(3) 0.2261(2) 0.0489(9) Uani 1 1 d .
C5 C 0.6275(3) -0.1913(3) 0.4795(2) 0.0418(8) Uani 1 1 d .
C19 C 0.7476(4) 0.0324(3) 0.2821(2) 0.0422(8) Uani 1 1 d .
C12 C 0.7998(3) 0.0811(3) 0.4411(2) 0.0412(8) Uani 1 1 d .
O2 O 0.8717(3) 0.2748(2) 0.67081(17) 0.0763(8) Uani 1 1 d .
C21 C 0.8959(5) 0.0461(4) 0.1369(3) 0.0580(10) Uani 1 1 d .
C17 C 0.8113(4) -0.1697(4) 0.9016(3) 0.0564(10) Uani 1 1 d .
C18 C 0.8289(4) -0.1137(3) 0.8093(2) 0.0518(9) Uani 1 1 d .
C4 C 0.5710(4) -0.2852(3) 0.4929(3) 0.0509(9) Uani 1 1 d .
C30 C 0.8137(4) 0.4412(3) 0.7385(2) 0.0515(9) Uani 1 1 d .
C3 C 0.5481(4) -0.3161(3) 0.4195(3) 0.0537(9) Uani 1 1 d .
C16 C 0.7409(4) -0.1006(4) 0.9654(2) 0.0578(10) Uani 1 1 d .
C1 C 0.6375(4) -0.1610(3) 0.3125(2) 0.0502(9) Uani 1 1 d .
C22 C 0.7963(5) 0.1609(4) 0.1055(2) 0.0616(10) Uani 1 1 d .
C25 C 0.8962(4) 0.2874(3) 0.4226(2) 0.0542(9) Uani 1 1 d .
C15 C 0.6868(4) 0.0241(4) 0.9381(3) 0.0641(11) Uani 1 1 d .
N5 N 0.8936(5) 0.5718(4) 0.8290(3) 0.0902(11) Uani 1 1 d .
C2 C 0.5816(4) -0.2532(3) 0.3299(3) 0.0557(10) Uani 1 1 d .
C24 C 0.6460(5) 0.1481(3) 0.2504(3) 0.0587(10) Uani 1 1 d .
C31 C 0.9521(5) 0.3971(4) 0.7693(3) 0.0651(11) Uani 1 1 d .
O1 O 0.6449(4) 0.4143(3) 0.6660(3) 0.1284(14) Uani 1 1 d .
C23 C 0.6704(5) 0.2130(4) 0.1612(3) 0.0717(13) Uani 1 1 d .
C29 C 0.7157(5) 0.5506(4) 0.7552(3) 0.0762(12) Uani 1 1 d .
C28 C 0.7617(6) 0.6115(5) 0.7990(4) 0.0942(15) Uani 1 1 d .
C26 C 0.7619(6) 0.3711(5) 0.3703(4) 0.0799(14) Uani 1 1 d .
C32 C 0.9868(5) 0.4643(4) 0.8133(3) 0.0773(12) Uani 1 1 d .
C33 C 0.7724(6) 0.3711(4) 0.6872(3) 0.0681(11) Uani 1 1 d .
C27 C 0.9713(4) 0.3615(3) 0.4455(3) 0.0791(12) Uani 1 1 d .
H27A H 0.8990 0.4205 0.4779 0.119 Uiso 1 1 calc R
H27B H 1.0127 0.4041 0.3891 0.119 Uiso 1 1 calc R
H27C H 1.0497 0.3068 0.4838 0.119 Uiso 1 1 calc R
H12 H 0.837(3) 0.118(2) 0.3821(17) 0.030(7) Uiso 1 1 d .
H9 H 0.684(3) -0.088(2) 0.6780(18) 0.030(7) Uiso 1 1 d .
H4 H 0.556(3) -0.326(3) 0.557(2) 0.059(10) Uiso 1 1 d .
H1 H 0.660(3) -0.117(3) 0.250(2) 0.056(9) Uiso 1 1 d .
H15 H 0.639(3) 0.065(3) 0.980(2) 0.060(11) Uiso 1 1 d .
H25 H 0.979(3) 0.221(3) 0.3830(19) 0.054(9) Uiso 1 1 d .
H17 H 0.843(3) -0.245(3) 0.9192(18) 0.032(9) Uiso 1 1 d .
H24 H 0.566(4) 0.174(3) 0.293(2) 0.073(12) Uiso 1 1 d .
H21 H 0.979(3) 0.014(3) 0.098(2) 0.059(11) Uiso 1 1 d .
H18 H 0.887(3) -0.161(2) 0.7626(19) 0.047(9) Uiso 1 1 d .
H1A H 0.852(3) 0.234(3) 0.568(2) 0.068(11) Uiso 1 1 d .
H31 H 1.024(4) 0.325(3) 0.755(2) 0.059(10) Uiso 1 1 d .
H3 H 0.507(3) -0.379(3) 0.433(2) 0.059(10) Uiso 1 1 d .
H20 H 0.943(3) -0.101(3) 0.2531(18) 0.043(9) Uiso 1 1 d .
H2 H 0.562(3) -0.278(3) 0.281(2) 0.051(9) Uiso 1 1 d .
H32 H 1.096(4) 0.423(3) 0.840(2) 0.075(11) Uiso 1 1 d .
H14 H 0.667(3) 0.163(3) 0.8245(18) 0.039(9) Uiso 1 1 d .
H28 H 0.692(4) 0.693(3) 0.806(2) 0.062(10) Uiso 1 1 d .
H23 H 0.612(4) 0.280(3) 0.142(2) 0.072(14) Uiso 1 1 d .
H2A H 0.796(4) 0.154(3) 0.674(2) 0.081(13) Uiso 1 1 d .
H29 H 0.613(4) 0.582(3) 0.733(3) 0.103(14) Uiso 1 1 d .
H26A H 0.707(4) 0.332(4) 0.359(3) 0.097(16) Uiso 1 1 d .
H26C H 0.784(5) 0.428(4) 0.313(3) 0.132(18) Uiso 1 1 d .
H26B H 0.698(5) 0.425(4) 0.411(3) 0.12(2) Uiso 1 1 d .

loop_
_atom_site_aniso_label
_atom_site_aniso_U_11
_atom_site_aniso_U_22
_atom_site_aniso_U_33
_atom_site_aniso_U_23
_atom_site_aniso_U_13
_atom_site_aniso_U_12
Cl2 0.1160(10) 0.1171(10) 0.0418(6) -0.0097(6) -0.0048(6) -0.0331(8)
Cl1 0.1245(10) 0.1183(10) 0.0532(7) 0.0087(6) 0.0007(6) -0.0600(8)
N4 0.0496(17) 0.0382(16) 0.0434(16) -0.0103(13) -0.0107(13) -0.0172(14)
N3 0.0491(17) 0.0423(16) 0.0356(15) -0.0133(13) -0.0052(12) -0.0159(14)
C7 0.041(2) 0.0359(18) 0.0364(19) -0.0141(15) -0.0072(15) -0.0099(16)
C9 0.055(2) 0.041(2) 0.0327(19) -0.0077(16) -0.0065(16) -0.0176(18)
N2 0.076(2) 0.0466(19) 0.0410(18) -0.0132(15) -0.0111(14) -0.0281(17)
C8 0.044(2) 0.0348(18) 0.0397(19) -0.0112(15) -0.0081(15) -0.0096(17)
C6 0.040(2) 0.042(2) 0.045(2) -0.0182(16) -0.0043(15) -0.0115(17)
C14 0.068(3) 0.048(2) 0.048(2) -0.019(2) -0.0134(19) -0.012(2)
N1 0.0561(19) 0.0397(17) 0.0476(18) -0.0169(14) -0.0029(14) -0.0178(15)
C11 0.039(2) 0.0332(18) 0.046(2) -0.0121(16) -0.0095(15) -0.0065(16)
C10 0.051(2) 0.0377(19) 0.040(2) -0.0147(15) -0.0086(15) -0.0141(17)
C13 0.056(2) 0.050(2) 0.040(2) -0.0167(18) -0.0083(16) -0.0216(18)
C20 0.050(2) 0.056(2) 0.046(2) -0.0152(19) -0.0067(19) -0.020(2)
C5 0.043(2) 0.0381(19) 0.047(2) -0.0152(16) -0.0091(16) -0.0124(17)
C19 0.046(2) 0.049(2) 0.0324(19) -0.0132(16) -0.0035(16) -0.0162(18)
C12 0.047(2) 0.041(2) 0.034(2) -0.0100(16) -0.0005(16) -0.0150(18)
O2 0.117(2) 0.0488(16) 0.0762(19) -0.0244(14) -0.0264(16) -0.0278(17)
C21 0.053(3) 0.069(3) 0.050(2) -0.014(2) 0.003(2) -0.024(2)
C17 0.076(3) 0.048(3) 0.049(2) -0.009(2) -0.017(2) -0.022(2)
C18 0.077(3) 0.048(2) 0.037(2) -0.0179(18) -0.0080(18) -0.022(2)
C4 0.057(2) 0.051(2) 0.050(2) -0.0150(19) -0.0084(18) -0.0206(19)
C30 0.067(3) 0.040(2) 0.052(2) -0.0061(17) -0.0158(19) -0.022(2)
C3 0.057(2) 0.050(2) 0.063(3) -0.021(2) -0.0055(19) -0.023(2)
C16 0.060(2) 0.070(3) 0.040(2) -0.012(2) -0.0101(18) -0.019(2)
C1 0.056(2) 0.063(2) 0.041(2) -0.0248(19) -0.0023(17) -0.023(2)
C22 0.068(3) 0.078(3) 0.040(2) -0.007(2) -0.003(2) -0.034(2)
C25 0.058(3) 0.049(2) 0.058(2) -0.0133(19) 0.0035(19) -0.026(2)
C15 0.065(3) 0.079(3) 0.046(3) -0.035(2) -0.006(2) -0.010(2)
N5 0.097(3) 0.082(3) 0.114(3) -0.044(2) -0.037(2) -0.027(3)
C2 0.057(2) 0.061(3) 0.064(3) -0.036(2) -0.011(2) -0.019(2)
C24 0.058(3) 0.059(3) 0.044(2) -0.010(2) -0.002(2) -0.010(2)
C31 0.079(3) 0.042(2) 0.077(3) -0.020(2) -0.025(2) -0.012(2)
O1 0.102(3) 0.121(3) 0.202(4) -0.080(3) -0.067(3) -0.026(2)
C23 0.076(3) 0.060(3) 0.054(3) 0.003(2) -0.015(2) -0.007(3)
C29 0.074(3) 0.063(3) 0.103(3) -0.036(3) -0.026(3) -0.016(3)
C28 0.086(4) 0.072(3) 0.139(4) -0.062(3) -0.023(3) -0.012(3)
C26 0.088(4) 0.061(3) 0.086(4) 0.008(3) -0.026(3) -0.032(3)
C32 0.080(3) 0.055(3) 0.105(3) -0.020(3) -0.043(3) -0.015(3)
C33 0.089(4) 0.058(3) 0.072(3) -0.016(2) -0.023(2) -0.034(3)
C27 0.089(3) 0.076(3) 0.087(3) -0.015(2) 0.000(2) -0.052(3)

loop_
_atom_type_symbol
_atom_type_description
_atom_type_scat_dispersion_real
_atom_type_scat_dispersion_imag
_atom_type_scat_source
C C 0.0033 0.0016 'International Tables Vol C Tables 4.2.6.8 and 6.1.1.4'
H H 0.0000 0.0000 'International Tables Vol C Tables 4.2.6.8 and 6.1.1.4'
N N 0.0061 0.0033 'International Tables Vol C Tables 4.2.6.8 and 6.1.1.4'
O O 0.0106 0.0060 'International Tables Vol C Tables 4.2.6.8 and 6.1.1.4'
Cl Cl 0.1484 0.1585 'International Tables Vol C Tables 4.2.6.8 and 6.1.1.4'

loop_
_geom_angle_atom_site_label_1
_geom_angle_atom_site_label_2
_geom_angle_atom_site_label_3
_geom_angle
C8 N4 C5 118.2(3)
C7 N3 C6 121.6(2)
C7 N3 C19 119.8(3)
C6 N3 C19 118.6(2)
N3 C7 C12 123.3(3)
N3 C7 C8 116.1(3)
C12 C7 C8 120.5(3)
C10 C9 C8 123.2(3)
C10 C9 H9 122.8(15)
C8 C9 H9 114.0(15)
C10 N2 C13 125.2(3)
C10 N2 H2A 115(2)
C13 N2 H2A 119(2)
N4 C8 C9 119.2(3)
N4 C8 C7 123.7(3)
C9 C8 C7 117.0(3)
N3 C6 C1 122.2(3)
N3 C6 C5 117.5(3)
C1 C6 C5 120.2(3)
C15 C14 C13 120.0(4)
C15 C14 H14 123.4(18)
C13 C14 H14 116.5(18)
C11 N1 C25 125.6(3)
C11 N1 H1A 118.2(18)
C25 N1 H1A 115.8(18)
N1 C11 C12 122.4(3)
N1 C11 C10 119.3(3)
C12 C11 C10 118.3(3)
C9 C10 N2 123.3(3)
C9 C10 C11 119.0(3)
N2 C10 C11 117.7(3)
C18 C13 C14 119.2(3)
C18 C13 N2 122.4(3)
C14 C13 N2 118.2(3)
C21 C20 C19 119.4(4)
C21 C20 H20 123.3(16)
C19 C20 H20 117.4(16)
N4 C5 C4 119.0(3)
N4 C5 C6 122.6(3)
C4 C5 C6 118.4(3)
C24 C19 C20 121.1(3)
C24 C19 N3 119.0(3)
C20 C19 N3 119.9(3)
C7 C12 C11 121.8(3)
C7 C12 H12 119.5(15)
C11 C12 H12 118.7(16)
C22 C21 C20 119.8(4)
C22 C21 H21 118.7(19)
C20 C21 H21 121.5(19)
C16 C17 C18 120.6(4)
C16 C17 H17 119(2)
C18 C17 H17 120(2)
C17 C18 C13 119.6(3)
C17 C18 H18 122.1(16)
C13 C18 H18 118.2(16)
C3 C4 C5 121.3(4)
C3 C4 H4 125.7(18)
C5 C4 H4 113.0(18)
C29 C30 C31 117.1(4)
C29 C30 C33 121.4(4)
C31 C30 C33 121.5(3)
C4 C3 C2 119.2(4)
C4 C3 H3 117.7(18)
C2 C3 H3 123.1(18)
C15 C16 C17 120.4(3)
C15 C16 Cl2 120.1(3)
C17 C16 Cl2 119.5(3)
C2 C1 C6 118.8(3)
C2 C1 H1 122.1(18)
C6 C1 H1 119.1(18)
C21 C22 C23 121.2(3)
C21 C22 Cl1 120.1(3)
C23 C22 Cl1 118.7(3)
N1 C25 C26 112.3(3)
N1 C25 C27 107.5(3)
C26 C25 C27 111.2(3)
N1 C25 H25 104.4(14)
C26 C25 H25 111.7(15)
C27 C25 H25 109.4(15)
C16 C15 C14 120.2(4)
C16 C15 H15 117(2)
C14 C15 H15 122(2)
C28 N5 C32 114.9(4)
C1 C2 C3 122.1(4)
C1 C2 H2 122.1(17)
C3 C2 H2 115.8(17)
C19 C24 C23 119.1(4)
C19 C24 H24 114(2)
C23 C24 H24 127(2)
C32 C31 C30 119.9(4)
C32 C31 H31 121(2)
C30 C31 H31 119(2)
C24 C23 C22 119.5(4)
C24 C23 H23 119(3)
C22 C23 H23 121(3)
C30 C29 C28 118.5(4)
C30 C29 H29 116(2)
C28 C29 H29 125(2)
N5 C28 C29 125.7(4)
N5 C28 H28 117(2)
C29 C28 H28 117(2)
C25 C26 H26A 116(3)
C25 C26 H26C 114(3)
H26A C26 H26C 109(4)
C25 C26 H26B 104(3)
H26A C26 H26B 108(4)
H26C C26 H26B 105(4)
N5 C32 C31 123.8(4)
N5 C32 H32 118.6(17)
C31 C32 H32 117.4(17)
O1 C33 O2 125.9(4)
O1 C33 C30 117.1(4)
O2 C33 C30 117.0(4)
C25 C27 H27A 109.5
C25 C27 H27B 109.5
H27A C27 H27B 109.5
C25 C27 H27C 109.5
H27A C27 H27C 109.5
H27B C27 H27C 109.5

loop_
_geom_bond_atom_site_label_1
_geom_bond_atom_site_label_2
_geom_bond_distance
Cl2 C16 1.734(3)
Cl1 C22 1.741(3)
N4 C8 1.314(4)
N4 C5 1.357(3)
N3 C7 1.366(3)
N3 C6 1.395(4)
N3 C19 1.459(4)
C7 C12 1.369(4)
C7 C8 1.458(4)
C9 C10 1.358(4)
C9 C8 1.416(4)
C9 H9 0.97(2)
N2 C10 1.371(4)
N2 C13 1.421(4)
N2 H2A 0.91(4)
C6 C1 1.402(4)
C6 C5 1.415(4)
C14 C15 1.379(5)
C14 C13 1.385(4)
C14 H14 0.87(3)
N1 C11 1.330(4)
N1 C25 1.473(4)
N1 H1A 1.00(3)
C11 C12 1.404(4)
C11 C10 1.471(4)
C13 C18 1.383(4)
C20 C21 1.373(4)
C20 C19 1.379(4)
C20 H20 0.98(3)
C5 C4 1.406(4)
C19 C24 1.372(4)
C12 H12 0.94(2)
O2 C33 1.244(4)
C21 C22 1.357(5)
C21 H21 0.92(3)
C17 C16 1.368(5)
C17 C18 1.372(5)
C17 H17 0.82(3)
C18 H18 0.99(3)
C4 C3 1.365(4)
C4 H4 0.97(3)
C30 C29 1.358(5)
C30 C31 1.374(5)
C30 C33 1.521(5)
C3 C2 1.391(5)
C3 H3 0.95(3)
C16 C15 1.352(5)
C1 C2 1.373(5)
C1 H1 0.97(3)
C22 C23 1.380(5)
C25 C26 1.514(6)
C25 C27 1.519(5)
C25 H25 1.11(3)
C15 H15 0.87(3)
N5 C28 1.317(5)
N5 C32 1.322(5)
C2 H2 0.96(3)
C24 C23 1.375(5)
C24 H24 0.92(3)
C31 C32 1.372(5)
C31 H31 0.93(3)
O1 C33 1.220(5)
C23 H23 0.80(3)
C29 C28 1.374(5)
C29 H29 1.02(4)
C28 H28 0.97(3)
C26 H26A 0.92(4)
C26 H26C 0.99(5)
C26 H26B 0.99(5)
C32 H32 1.09(3)
C27 H27A 0.9600
C27 H27B 0.9600
C27 H27C 0.9600
